data_7217949
loop_
_publ_author_name
'Jones, Andrew O. F.'
'Leech, Charlotte K.'
'McIntyre, Garry J.'
'Wilson, Chick C.'
'Thomas, Lynne H.'

_publ_section_title
;
 Engineering short, strong hydrogen bonds in urea di-carboxylic acid
 complexes
;
_journal_issue 35
_journal_name_full CrystEngComm
_journal_page_first 8177
_journal_paper_doi 10.1039/C4CE00587B
_journal_volume 16
_journal_year 2014
_chemical_formula_sum 'C8 H18 N4 O6'
_chemical_formula_weight 266.26
_chemical_name_common
;
 bis(methylurea) succinic acid
;
_chemical_name_systematic
;
 bis(N-methylurea) butanedioic acid
;
_space_group_IT_number 14
_symmetry_cell_setting monoclinic
_symmetry_space_group_name_Hall '-P 2yn'
_symmetry_space_group_name_H-M 'P 1 21/n 1'
_atom_sites_solution_hydrogens difmap
_atom_sites_solution_primary direct
_atom_sites_solution_secondary difmap
_audit_creation_method SHELXL-97
_cell_angle_alpha 90.00
_cell_angle_beta 91.246(5)
_cell_angle_gamma 90.00
_cell_formula_units_Z 2
_cell_length_a 8.0244(12)
_cell_length_b 5.7496(7)
_cell_length_c 13.735(2)
_cell_measurement_reflns_used 6503
_cell_measurement_temperature 100
_cell_measurement_theta_max 55.15
_cell_measurement_theta_min 7.09
_cell_volume 633.54(15)
_computing_cell_refinement 'CrystalClear 1.4.0 (Rigaku, 2008)'
_computing_data_collection 'CrystalClear 1.4.0 (Rigaku, 2008)'
_computing_data_reduction 'CrystalClear 1.4.0 (Rigaku, 2008)'
_computing_molecular_graphics 'Mercury (McRae, 2006)'
_computing_publication_material 'WINGX (Farrugia, 1999)'
_computing_structure_refinement 'SHELXL-97 (Sheldrick, 2008)'
_computing_structure_solution 'SHELXS-97 (Sheldrick, 2008)'
_diffrn_ambient_temperature 100
_diffrn_measured_fraction_theta_full 0.997
_diffrn_measured_fraction_theta_max 0.997
_diffrn_measurement_device_type 'Rigaku R-AXIS RAPID IP Image Plate'
_diffrn_measurement_method 'Image plate'
_diffrn_radiation_monochromator graphite
_diffrn_radiation_source 'fine-focus sealed tube'
_diffrn_radiation_type MoK\a
_diffrn_radiation_wavelength 0.71073
_diffrn_reflns_av_R_equivalents 0.0228
_diffrn_reflns_av_sigmaI/netI 0.0153
_diffrn_reflns_limit_h_max 10
_diffrn_reflns_limit_h_min -10
_diffrn_reflns_limit_k_max 7
_diffrn_reflns_limit_k_min -7
_diffrn_reflns_limit_l_max 17
_diffrn_reflns_limit_l_min -17
_diffrn_reflns_number 8408
_diffrn_reflns_theta_full 27.48
_diffrn_reflns_theta_max 27.48
_diffrn_reflns_theta_min 3.84
_exptl_absorpt_coefficient_mu 0.119
_exptl_absorpt_correction_T_max 1.0000
_exptl_absorpt_correction_T_min 0.8544
_exptl_absorpt_correction_type multi-scan
_exptl_absorpt_process_details 'ABSCOR, Rigaku 1995'
_exptl_crystal_colour colourless
_exptl_crystal_density_diffrn 1.396
_exptl_crystal_density_method 'not measured'
_exptl_crystal_description block
_exptl_crystal_F_000 284
_exptl_crystal_size_max 0.4
_exptl_crystal_size_mid 0.3
_exptl_crystal_size_min 0.25
_refine_diff_density_max 0.337
_refine_diff_density_min -0.172
_refine_diff_density_rms 0.040
_refine_ls_extinction_method none
_refine_ls_goodness_of_fit_ref 1.090
_refine_ls_hydrogen_treatment refall
_refine_ls_matrix_type full
_refine_ls_number_parameters 118
_refine_ls_number_reflns 1457
_refine_ls_number_restraints 0
_refine_ls_restrained_S_all 1.090
_refine_ls_R_factor_all 0.0371
_refine_ls_R_factor_gt 0.0334
_refine_ls_shift/su_max 0.000
_refine_ls_shift/su_mean 0.000
_refine_ls_structure_factor_coef Fsqd
_refine_ls_weighting_details 'calc w=1/[\s^2^(Fo^2^)+(0.0495P)^2^+0.1257P] where P=(Fo^2^+2Fc^2^)/3'
_refine_ls_weighting_scheme calc
_refine_ls_wR_factor_gt 0.0890
_refine_ls_wR_factor_ref 0.0918
_reflns_number_gt 1304
_reflns_number_total 1457
_reflns_threshold_expression >2\s(I)
_cod_duplicate_entry 7214484
_cod_data_source_file c4ce00587b2.cif
_cod_data_source_block mu_suc_100k
_cod_original_sg_symbol_H-M P21/n
_cod_database_code 7217949

loop_
_symmetry_equiv_pos_as_xyz
'x, y, z'
'-x+1/2, y+1/2, -z+1/2'
'-x, -y, -z'
'x-1/2, -y-1/2, z-1/2'

loop_
_atom_site_label
_atom_site_type_symbol
_atom_site_fract_x
_atom_site_fract_y
_atom_site_fract_z
_atom_site_U_iso_or_equiv
_atom_site_adp_type
_atom_site_occupancy
_atom_site_symmetry_multiplicity
_atom_site_calc_flag
H2 H 0.4552(17) 0.832(3) 0.4273(10) 0.031(3) Uiso 1 1 d
H6 H 1.0420(19) -0.070(3) 0.5865(12) 0.040(4) Uiso 1 1 d
H3 H 0.6067(17) 0.995(2) 0.4199(10) 0.032(3) Uiso 1 1 d
H5 H 0.8959(18) 0.322(3) 0.7487(12) 0.036(4) Uiso 1 1 d
H4 H 0.825(2) 0.481(3) 0.6685(11) 0.040(4) Uiso 1 1 d
H1 H 0.775(2) 0.476(3) 0.4906(15) 0.065(5) Uiso 1 1 d
H9 H 1.131(2) -0.192(4) 0.7273(13) 0.064(5) Uiso 1 1 d
H7 H 0.975(2) -0.097(3) 0.7719(14) 0.063(5) Uiso 1 1 d
H8 H 1.118(2) 0.067(4) 0.7692(15) 0.070(6) Uiso 1 1 d
O2 O 0.66950(10) 0.72962(13) 0.60484(5) 0.0281(2) Uani 1 1 d
O1 O 0.70661(10) 0.58100(14) 0.45621(5) 0.0301(2) Uani 1 1 d
O3 O 0.88902(10) 0.25833(14) 0.52704(5) 0.0300(2) Uani 1 1 d
C2 C 0.53862(13) 0.91426(19) 0.46515(7) 0.0250(2) Uani 1 1 d
N2 N 1.01736(12) 0.02179(17) 0.63567(7) 0.0281(2) Uani 1 1 d
C3 C 0.92938(13) 0.21310(19) 0.61474(8) 0.0252(2) Uani 1 1 d
C1 C 0.64452(12) 0.73350(17) 0.51657(7) 0.0231(2) Uani 1 1 d
C4 C 1.06804(16) -0.0521(2) 0.73263(8) 0.0319(3) Uani 1 1 d
N1 N 0.88551(13) 0.35658(18) 0.68725(7) 0.0319(2) Uani 1 1 d

loop_
_atom_site_aniso_label
_atom_site_aniso_U_11
_atom_site_aniso_U_22
_atom_site_aniso_U_33
_atom_site_aniso_U_23
_atom_site_aniso_U_13
_atom_site_aniso_U_12
O2 0.0353(4) 0.0286(4) 0.0205(4) 0.0003(3) -0.0009(3) 0.0064(3)
O1 0.0367(4) 0.0316(4) 0.0219(4) -0.0028(3) -0.0033(3) 0.0125(3)
O3 0.0378(4) 0.0310(4) 0.0211(4) -0.0002(3) -0.0014(3) 0.0110(3)
C2 0.0288(5) 0.0262(5) 0.0201(5) -0.0001(4) -0.0014(4) 0.0041(4)
N2 0.0325(5) 0.0293(5) 0.0222(5) 0.0004(4) -0.0008(4) 0.0069(4)
C3 0.0254(5) 0.0269(5) 0.0233(5) 0.0010(4) 0.0001(4) 0.0009(4)
C1 0.0240(5) 0.0234(5) 0.0218(5) 0.0001(4) -0.0001(4) -0.0004(4)
C4 0.0366(6) 0.0340(6) 0.0250(6) 0.0040(5) -0.0013(4) 0.0072(5)
N1 0.0437(5) 0.0310(5) 0.0209(5) 0.0006(4) -0.0006(4) 0.0110(4)

loop_
_atom_type_symbol
_atom_type_description
_atom_type_scat_dispersion_real
_atom_type_scat_dispersion_imag
_atom_type_scat_source
C C 0.0033 0.0016 'International Tables Vol C Tables 4.2.6.8 and 6.1.1.4'
H H 0.0000 0.0000 'International Tables Vol C Tables 4.2.6.8 and 6.1.1.4'
N N 0.0061 0.0033 'International Tables Vol C Tables 4.2.6.8 and 6.1.1.4'
O O 0.0106 0.0060 'International Tables Vol C Tables 4.2.6.8 and 6.1.1.4'

loop_
_geom_angle_atom_site_label_1
_geom_angle_atom_site_label_2
_geom_angle_atom_site_label_3
_geom_angle
_geom_angle_site_symmetry_3
C1 C2 C2 112.72(10) 3_676
C3 N2 C4 125.21(10) .
O3 C3 N2 119.79(10) .
O3 C3 N1 120.79(10) .
N2 C3 N1 119.42(10) .
O2 C1 O1 123.85(9) .
O2 C1 C2 123.68(9) .
O1 C1 C2 112.47(9) .

loop_
_geom_bond_atom_site_label_1
_geom_bond_atom_site_label_2
_geom_bond_distance
_geom_bond_site_symmetry_2
O2 C1 1.2247(13) .
O1 C1 1.3125(13) .
O3 C3 1.2675(13) .
C2 C1 1.5083(14) .
C2 C2 1.516(2) 3_676
N2 C3 1.3350(14) .
N2 C4 1.4477(14) .
C3 N1 1.3460(15) .

loop_
_geom_hbond_atom_site_label_D
_geom_hbond_atom_site_label_H
_geom_hbond_atom_site_label_A
_geom_hbond_distance_DH
_geom_hbond_distance_HA
_geom_hbond_distance_DA
_geom_hbond_angle_DHA
O1 H1 O3 0.94(2) 1.62(2) 2.5434(11) 166.5(19)
N1 H4 O2 0.899(17) 2.078(18) 2.9666(13) 169.6(14)
